data_4309757
loop_
_publ_author_name
'Victor N. Nemykin'
'Partha Basu'

_publ_contact_author_address
; 
 Department of Chemistry, 
 University of Minnesota Duluth, 
 1039 University Drive, 
 Duluth, MN, 55812, USA.
;
_publ_contact_author_email vnemykin@d.umn.edu
_publ_contact_author_fax '+1 218 7267394'
_publ_contact_author_name 'Victor N. Nemykin'
_publ_contact_author_phone '+1 218 7266729'
_publ_section_title
;
Oxygen Atom Transfer Reactivity from a Dioxo-Mo(VI) Complex to Tertiary
Phosphines: Synthesis, Characterization, and Structure of Phosphoryl
Intermediate Complexes
;
_journal_name_full 'Inorganic Chemistry'
_journal_page_first 7494
_journal_page_last 7502
_journal_paper_doi 10.1021/ic0508324
_journal_volume 44
_journal_year 2005
_chemical_formula_moiety 'C21 H34 B1 Cl1 Mo1 N6 O2 P1'
_chemical_formula_sum 'C21 H34 B Cl Mo N6 O2 P'
_chemical_formula_weight 575.72
_space_group_IT_number 14
_symmetry_cell_setting monoclinic
_symmetry_space_group_name_Hall '-P 2yn'
_symmetry_space_group_name_H-M 'P 1 21/n 1'
_atom_sites_solution_hydrogens geom
_atom_sites_solution_primary direct
_audit_creation_date 05-02-11
_audit_creation_method CRYSTALS_ver_12.39
_cell_angle_alpha 90.00(0)
_cell_angle_beta 98.50(6)
_cell_angle_gamma 90.00(0)
_cell_formula_units_Z 4
_cell_length_a 13.099(8)
_cell_length_b 27.192(16)
_cell_length_c 8.263(6)
_cell_measurement_reflns_used 25
_cell_measurement_temperature 293
_cell_measurement_theta_max 18
_cell_measurement_theta_min 15
_cell_volume 2911(3)
_computing_cell_refinement 'Rigaku AFC-7R'
_computing_data_collection 'Rigaku AFC-7R'
_computing_data_reduction 'TeXsan 10.3.b'
_computing_molecular_graphics 'CAMERON (Watkin et al 1996)'
_computing_publication_material 'CRYSTALS (Betteridge et al 2003)'
_computing_structure_refinement 'CRYSTALS (Betteridge et al 2003)'
_computing_structure_solution 'SIR92 (Altomare et al, 1994)'
_diffrn_ambient_temperature 293
_diffrn_measured_fraction_theta_full 0.997
_diffrn_measured_fraction_theta_max 0.997
_diffrn_measurement_device_type 'Rigaku AFC-7R'
_diffrn_measurement_method \w/2\q
_diffrn_radiation_monochromator graphite
_diffrn_radiation_type 'Mo K\a'
_diffrn_radiation_wavelength 0.71073
_diffrn_reflns_av_R_equivalents 0.099
_diffrn_reflns_limit_h_max 17
_diffrn_reflns_limit_h_min 0
_diffrn_reflns_limit_k_max 35
_diffrn_reflns_limit_k_min -35
_diffrn_reflns_limit_l_max 10
_diffrn_reflns_limit_l_min -10
_diffrn_reflns_number 13389
_diffrn_reflns_theta_full 27.549
_diffrn_reflns_theta_max 27.549
_diffrn_reflns_theta_min 2.602
_diffrn_standards_decay_% 43.00
_diffrn_standards_interval_count 150
_diffrn_standards_number 3
_exptl_absorpt_coefficient_mu 0.624
_exptl_absorpt_correction_T_max 0.96
_exptl_absorpt_correction_T_min 0.86
_exptl_absorpt_correction_type psi-scan
_exptl_absorpt_process_details
; 
 Azimutal absorption correction (North et al, 1968) 
;
_exptl_crystal_colour green
_exptl_crystal_density_diffrn 1.314
_exptl_crystal_description needle
_exptl_crystal_F_000 1188
_exptl_crystal_size_max 0.80
_exptl_crystal_size_mid 0.10
_exptl_crystal_size_min 0.06
_refine_diff_density_max 1.24
_refine_diff_density_min -0.51
_refine_ls_extinction_method None
_refine_ls_goodness_of_fit_ref 0.9347
_refine_ls_hydrogen_treatment noref
_refine_ls_matrix_type full
_refine_ls_number_parameters 291
_refine_ls_number_reflns 2251
_refine_ls_number_restraints 18
_refine_ls_R_factor_all 0.2005
_refine_ls_R_factor_gt 0.0706
_refine_ls_shift/su_max 0.007075
_refine_ls_structure_factor_coef Fsqd
_refine_ls_weighting_details
;
 Method, part 1, Chebychev polynomial, (Watkin, 1994, Prince, 1982) 
 [weight] = 1.0/[A~0~*T~0~(x)+A~1~*T~1~(x) ... +A~n-1~]*T~n-1~(x)] 
 where A~i~ are the Chebychev coefficients listed below and x= Fcalc/Fmax 
 Method = Robust Weighting (Prince, 1982) 
 W = [weight] * [1-(deltaF/6*sigmaF)^2^]^2^ 
 A~i~ are: 
 30.1 27.5 19.3 
;
_refine_ls_weighting_scheme calc
_refine_ls_wR_factor_all 0.3580
_refine_ls_wR_factor_gt 0.1607
_refine_ls_wR_factor_ref 0.1607
_reflns_limit_h_max 16
_reflns_limit_h_min -17
_reflns_limit_k_max 35
_reflns_limit_k_min 0
_reflns_limit_l_max 10
_reflns_limit_l_min 0
_reflns_number_gt 2251
_reflns_number_total 6700
_reflns_threshold_expression I>3.00u(I)
_oxford_diffrn_Wilson_B_factor 0.00
_oxford_diffrn_Wilson_scale 0.00
_oxford_refine_ls_scale 0.3208(8)
_oxford_structure_analysis_title 'SHELXL on TEXSAN'
_cod_data_source_file ic0508324si20050523_113135_1.cif
_cod_data_source_block CRYSTALS_cif
_cod_depositor_comments
;
The following automatic conversions were performed:
'_symmetry_cell_setting' value 'Monoclinic' changed to 'monoclinic'
according to '/home/saulius/struct/CIF-dictionaries/cif_core.dic'
dictionary named 'cif_core.dic' version 2.4.1 from 2010-06-29.

Automatic conversion script
Id: cif_fix_enum 1527 2010-12-29 10:47:43Z saulius 
;
_cod_original_sg_symbol_H-M 'P 1 21/n 1 '
_cod_original_formula_sum 'C21 H34 B1 Cl1 Mo1 N6 O2 P1'
_cod_database_code 4309757

loop_
_symmetry_equiv_pos_as_xyz
x,y,z
-x,-y,-z
-x+1/2,y+1/2,-z+1/2
x+1/2,-y+1/2,z+1/2

loop_
_atom_site_label
_atom_site_type_symbol
_atom_site_fract_x
_atom_site_fract_y
_atom_site_fract_z
_atom_site_U_iso_or_equiv
_atom_site_occupancy
_atom_site_adp_type
_atom_site_refinement_flags_posn
_atom_site_refinement_flags_adp
_atom_site_refinement_flags_occupancy
_atom_site_disorder_assembly
_atom_site_disorder_group
_atom_site_attached_hydrogens
C1 C 0.525(2) -0.011(3) 0.419(6) 0.233(14) 0.5000 Uiso D . . . . .
C2 C 0.5114(12) 0.039(3) 0.396(7) 0.233(14) 0.5000 Uiso D . . . . .
C3 C 0.531(2) 0.0611(15) 0.251(10) 0.233(14) 0.5000 Uiso D . . . . .
C4 C 0.564(2) 0.033(3) 0.130(6) 0.233(14) 0.5000 Uiso D . . . . .
C5 C 0.5773(12) -0.017(3) 0.152(7) 0.233(14) 0.5000 Uiso D . . . . .
C6 C 0.558(2) -0.0394(15) 0.297(10) 0.233(14) 0.5000 Uiso D . . . . .
Mo1 Mo 0.86363(9) 0.14917(5) 0.97550(16) 0.0523 1.0000 Uani . . . . . .
O1 O 0.7698(9) 0.1157(4) 1.0521(14) 0.0823 1.0000 Uani . . . . . .
N31 N 0.9797(9) 0.1324(4) 1.1758(13) 0.0532 1.0000 Uani . . . . . .
N32 N 1.0770(9) 0.1148(4) 1.1505(15) 0.0550 1.0000 Uani . . . . . .
B1 B 1.0990(12) 0.1061(6) 0.975(2) 0.0507 1.0000 Uani . . . . . .
N12 N 1.0958(7) 0.1552(4) 0.8829(14) 0.0538 1.0000 Uani . . . . . .
N11 N 1.0050(8) 0.1812(4) 0.8569(14) 0.0537 1.0000 Uani . . . . . .
C15 C 1.0238(10) 0.2201(5) 0.7694(17) 0.0524 1.0000 Uani . . . . . .
C14 C 1.1250(11) 0.2207(6) 0.7387(19) 0.0650 1.0000 Uani . . . . . .
C13 C 1.1676(10) 0.1780(5) 0.8149(19) 0.0590 1.0000 Uani . . . . . .
C17 C 1.2762(11) 0.1597(6) 0.826(2) 0.0826 1.0000 Uani . . . . . .
C16 C 0.9392(11) 0.2577(5) 0.707(2) 0.0690 1.0000 Uani . . . . . .
N22 N 1.0172(8) 0.0711(4) 0.8817(14) 0.0556 1.0000 Uani . . . . . .
N21 N 0.9150(9) 0.0866(4) 0.8488(15) 0.0585 1.0000 Uani . . . . . .
C25 C 0.8655(12) 0.0526(5) 0.747(2) 0.0658 1.0000 Uani . . . . . .
C24 C 0.9349(14) 0.0166(5) 0.713(2) 0.0730 1.0000 Uani . . . . . .
C23 C 1.0281(13) 0.0294(5) 0.8002(19) 0.0629 1.0000 Uani . . . . . .
C27 C 1.1304(12) 0.0033(5) 0.803(3) 0.0817 1.0000 Uani . . . . . .
C26 C 0.7535(13) 0.0553(6) 0.682(3) 0.0926 1.0000 Uani . . . . . .
C33 C 1.1324(13) 0.1086(5) 1.293(2) 0.0698 1.0000 Uani . . . . . .
C34 C 1.0782(15) 0.1189(6) 1.421(2) 0.0776 1.0000 Uani . . . . . .
C35 C 0.9805(13) 0.1338(5) 1.337(2) 0.0706 1.0000 Uani . . . . . .
C36 C 0.8823(12) 0.1484(7) 1.396(2) 0.0825 1.0000 Uani . . . . . .
C37 C 1.2459(15) 0.0943(7) 1.312(2) 0.0995 1.0000 Uani . . . . . .
O2 O 0.7669(7) 0.1750(3) 0.7579(11) 0.0550 1.0000 Uani . . . . . .
P1 P 0.6607(3) 0.19712(15) 0.7246(6) 0.0639 1.0000 Uani . . . . . .
C43 C 0.5987(14) 0.1753(7) 0.538(3) 0.1040 1.0000 Uani . . . . . .
C41 C 0.6569(12) 0.2626(6) 0.714(3) 0.0925 1.0000 Uani . . . . . .
C42 C 0.5827(14) 0.1798(7) 0.870(3) 0.1112 1.0000 Uani . . . . . .
Cl1 Cl 0.8505(3) 0.23139(14) 1.0826(5) 0.0731 1.0000 Uani . . . . . .
H151 H 1.1598 0.2456 0.6768 0.0827 1.0000 Uiso . . . . . .
H171 H 1.3165 0.1828 0.7663 0.1007 1.0000 Uiso . . . . . .
H172 H 1.3085 0.1577 0.9435 0.1007 1.0000 Uiso . . . . . .
H173 H 1.2762 0.1262 0.7753 0.1007 1.0000 Uiso . . . . . .
H181 H 0.9678 0.2840 0.6430 0.0878 1.0000 Uiso . . . . . .
H182 H 0.9130 0.2727 0.8041 0.0878 1.0000 Uiso . . . . . .
H183 H 0.8815 0.2405 0.6375 0.0878 1.0000 Uiso . . . . . .
H221 H 0.9180 -0.0128 0.6414 0.0812 1.0000 Uiso . . . . . .
H251 H 0.7339 0.0264 0.6072 0.1092 1.0000 Uiso . . . . . .
H252 H 0.7126 0.0545 0.7739 0.1092 1.0000 Uiso . . . . . .
H253 H 0.7392 0.0864 0.6179 0.1092 1.0000 Uiso . . . . . .
H271 H 1.1030 0.1165 1.5407 0.0917 1.0000 Uiso . . . . . .
H291 H 0.8938 0.1483 1.5191 0.0964 1.0000 Uiso . . . . . .
H292 H 0.8599 0.1818 1.3559 0.0964 1.0000 Uiso . . . . . .
H293 H 0.8283 0.1237 1.3556 0.0964 1.0000 Uiso . . . . . .
H301 H 1.2755 0.0918 1.4311 0.1195 1.0000 Uiso . . . . . .
H302 H 1.2852 0.1196 1.2588 0.1195 1.0000 Uiso . . . . . .
H303 H 1.2508 0.0619 1.2584 0.1195 1.0000 Uiso . . . . . .
H331 H 0.5283 0.1902 0.5153 0.1197 1.0000 Uiso . . . . . .
H332 H 0.6399 0.1852 0.4513 0.1197 1.0000 Uiso . . . . . .
H333 H 0.5929 0.1388 0.5415 0.1197 1.0000 Uiso . . . . . .
H341 H 0.5833 0.2741 0.6900 0.1134 1.0000 Uiso . . . . . .
H342 H 0.6892 0.2760 0.8218 0.1134 1.0000 Uiso . . . . . .
H343 H 0.6955 0.2745 0.6260 0.1134 1.0000 Uiso . . . . . .
H351 H 0.5128 0.1951 0.8449 0.1354 1.0000 Uiso . . . . . .
H352 H 0.6169 0.1913 0.9801 0.1354 1.0000 Uiso . . . . . .
H353 H 0.5761 0.1432 0.8706 0.1354 1.0000 Uiso . . . . . .
H7 H 1.1760 0.0855 1.0014 0.0500 1.0000 Uiso . . . . . .
H241 H 1.1198 -0.0268 0.7329 0.1079 1.0000 Uiso . . . . . .
H242 H 1.1571 -0.0060 0.9176 0.1079 1.0000 Uiso . . . . . .
H243 H 1.1813 0.0255 0.7593 0.1079 1.0000 Uiso . . . . . .
H11 H 0.4862 0.0526 0.4983 0.2716 0.5000 Uiso . . . . . .
H12 H 0.5109 0.0970 0.2579 0.2716 0.5000 Uiso . . . . . .
H13 H 0.5688 0.0552 0.0348 0.2716 0.5000 Uiso . . . . . .
H14 H 0.6016 -0.0304 0.0512 0.2716 0.5000 Uiso . . . . . .
H15 H 0.5771 -0.0749 0.2925 0.2716 0.5000 Uiso . . . . . .
H16 H 0.5188 -0.0333 0.5147 0.2716 0.5000 Uiso . . . . . .

loop_
_atom_site_aniso_label
_atom_site_aniso_U_11
_atom_site_aniso_U_22
_atom_site_aniso_U_33
_atom_site_aniso_U_23
_atom_site_aniso_U_13
_atom_site_aniso_U_12
Mo1 0.0486(6) 0.0545(7) 0.0563(7) 0.0014(8) 0.0159(5) 0.0011(7)
O1 0.096(8) 0.062(7) 0.087(8) 0.023(6) 0.008(7) -0.017(6)
N31 0.069(8) 0.044(7) 0.047(7) -0.004(5) 0.011(6) -0.003(5)
N32 0.060(7) 0.040(6) 0.063(8) 0.010(6) 0.001(6) 0.003(5)
B1 0.050(9) 0.044(9) 0.056(10) 0.002(8) 0.000(7) 0.002(7)
N12 0.039(5) 0.056(7) 0.068(7) -0.001(7) 0.013(5) 0.006(6)
N11 0.050(6) 0.046(7) 0.068(7) 0.006(6) 0.017(6) -0.005(5)
C15 0.055(8) 0.044(8) 0.060(9) 0.007(7) 0.013(7) -0.002(6)
C14 0.060(9) 0.057(10) 0.079(11) 0.010(9) 0.016(8) -0.010(7)
C13 0.048(8) 0.062(10) 0.072(10) -0.007(8) 0.023(7) -0.003(7)
C17 0.056(9) 0.068(12) 0.128(14) 0.014(11) 0.030(9) 0.010(8)
C16 0.064(9) 0.051(9) 0.094(12) 0.026(9) 0.018(9) 0.008(7)
N22 0.054(7) 0.050(7) 0.063(7) -0.002(6) 0.010(6) 0.007(6)
N21 0.067(8) 0.044(7) 0.065(8) -0.003(6) 0.009(6) -0.007(6)
C25 0.082(10) 0.031(8) 0.080(11) 0.005(8) -0.006(9) -0.009(7)
C24 0.098(13) 0.036(8) 0.081(12) -0.009(8) 0.000(10) -0.001(8)
C23 0.089(11) 0.032(8) 0.069(10) -0.003(7) 0.019(9) 0.012(7)
C27 0.073(10) 0.046(9) 0.129(15) -0.015(10) 0.027(11) 0.014(8)
C26 0.077(11) 0.064(11) 0.128(16) -0.005(12) -0.012(11) -0.008(9)
C33 0.092(12) 0.044(9) 0.066(11) 0.005(9) -0.013(10) -0.008(8)
C34 0.105(13) 0.050(10) 0.069(11) 0.001(9) -0.015(11) -0.017(9)
C35 0.094(12) 0.052(10) 0.068(11) -0.006(8) 0.018(9) -0.009(8)
C36 0.083(11) 0.078(11) 0.099(12) -0.012(12) 0.053(9) -0.012(10)
C37 0.088(13) 0.101(15) 0.101(14) 0.018(13) -0.016(12) 0.008(11)
O2 0.055(5) 0.051(6) 0.061(6) 0.005(5) 0.014(5) 0.006(4)
P1 0.055(2) 0.054(2) 0.082(3) -0.003(2) 0.008(2) 0.0090(19)
C43 0.103(14) 0.077(12) 0.118(16) -0.010(13) -0.032(13) 0.035(10)
C41 0.066(10) 0.045(9) 0.167(19) 0.004(12) 0.018(12) 0.017(8)
C42 0.075(12) 0.094(14) 0.17(2) 0.023(15) 0.040(13) 0.021(11)
Cl1 0.074(3) 0.061(2) 0.088(3) -0.017(2) 0.026(2) 0.0069(19)

loop_
_atom_type_symbol
_atom_type_scat_dispersion_real
_atom_type_scat_dispersion_imag
_atom_type_scat_Cromer_Mann_a1
_atom_type_scat_Cromer_Mann_b1
_atom_type_scat_Cromer_Mann_a2
_atom_type_scat_Cromer_Mann_b2
_atom_type_scat_Cromer_Mann_a3
_atom_type_scat_Cromer_Mann_b3
_atom_type_scat_Cromer_Mann_a4
_atom_type_scat_Cromer_Mann_b4
_atom_type_scat_Cromer_Mann_c
_atom_type_scat_source
C 0.0033 0.0016 2.3100 20.8439 1.0200 10.2075 1.5886 0.5687 0.8650 51.6512 0.2156 'International Tables Vol C 4.2.6.8 and 6.1.1.4'
H 0.0000 0.0000 0.4930 10.5109 0.3229 26.1257 0.1402 3.1424 0.0408 57.7998 0.0030 'International Tables Vol C 4.2.6.8 and 6.1.1.4'
B 0.0013 0.0007 2.0545 23.2185 1.3326 1.0210 1.0979 60.3498 0.7068 0.1403 -0.1932 'International Tables Vol C 4.2.6.8 and 6.1.1.4'
N 0.0061 0.0033 12.2126 0.0057 3.1322 9.8933 2.0125 28.9975 1.1663 0.5826 -11.5290 'International Tables Vol C 4.2.6.8 and 6.1.1.4'
Mo -1.6832 0.6857 3.7025 0.2772 17.2356 1.0958 12.8876 11.0040 3.7429 61.6584 4.3875 'International Tables Vol C 4.2.6.8 and 6.1.1.4'
O 0.0106 0.0060 3.0485 13.2771 2.2868 5.7011 1.5463 0.3239 0.8670 32.9089 0.2508 'International Tables Vol C 4.2.6.8 and 6.1.1.4'
P 0.1023 0.0942 6.4345 1.9067 4.1791 27.1570 1.7800 0.5260 1.4908 68.1645 1.1149 'International Tables Vol C 4.2.6.8 and 6.1.1.4'
Cl 0.1484 0.1585 11.4604 0.0104 7.1964 1.1662 6.2556 18.5194 1.6455 47.7784 -9.5574 'International Tables Vol C 4.2.6.8 and 6.1.1.4'

loop_
_geom_angle_atom_site_label_1
_geom_angle_site_symmetry_1
_geom_angle_atom_site_label_2
_geom_angle_site_symmetry_2
_geom_angle_atom_site_label_3
_geom_angle_site_symmetry_3
_geom_angle
_geom_angle_publ_flag
C1 2_656 C1 . C2 2_656 46(2) yes
C1 2_656 C1 . C2 . 73(8) yes
C2 2_656 C1 . C2 . 119(8) yes
C1 2_656 C1 . C6 . 167(7) yes
C2 2_656 C1 . C6 . 121(8) yes
C2 . C1 . C6 . 120.00(6) yes
C1 2_656 C1 . H16 . 60.263 no
C2 2_656 C1 . H16 . 15.329 no
C2 . C1 . H16 . 132.277 no
C6 . C1 . H16 . 107.627 no
C1 . C2 . H16 2_656 77.246 no
C1 . C2 . C1 2_656 61(8) yes
H16 2_656 C2 . C1 2_656 17.290 no
C1 . C2 . C3 . 120.00(6) yes
H16 2_656 C2 . C3 . 159.495 no
C1 2_656 C2 . C3 . 176(3) yes
C1 . C2 . H11 . 107.045 no
H16 2_656 C2 . H11 . 31.763 no
C1 2_656 C2 . H11 . 45.822 no
C3 . C2 . H11 . 132.948 no
C2 . C3 . C4 . 120.00(6) yes
C2 . C3 . H12 . 106.493 no
C4 . C3 . H12 . 133.310 no
C3 . C4 . C5 . 120.00(6) yes
C3 . C4 . H13 . 106.633 no
C5 . C4 . H13 . 133.219 no
C4 . C5 . C6 . 120.00(6) yes
C4 . C5 . H14 . 106.819 no
C6 . C5 . H14 . 133.177 no
C5 . C6 . C1 . 120.00(6) yes
C5 . C6 . H15 . 107.380 no
C1 . C6 . H15 . 132.451 no
O1 . Mo1 . N31 . 93.9(5) yes
O1 . Mo1 . N11 . 169.5(5) yes
N31 . Mo1 . N11 . 83.6(4) yes
O1 . Mo1 . N21 . 93.0(5) yes
N31 . Mo1 . N21 . 88.3(4) yes
N11 . Mo1 . N21 . 76.8(4) yes
O1 . Mo1 . O2 . 96.6(4) yes
N31 . Mo1 . O2 . 169.5(4) yes
N11 . Mo1 . O2 . 86.3(4) yes
N21 . Mo1 . O2 . 92.2(4) yes
O1 . Mo1 . Cl1 . 105.1(4) yes
N31 . Mo1 . Cl1 . 89.7(3) yes
N11 . Mo1 . Cl1 . 85.0(3) yes
N21 . Mo1 . Cl1 . 161.9(3) yes
O2 . Mo1 . Cl1 . 86.5(3) yes
Mo1 . N31 . N32 . 121.2(8) yes
Mo1 . N31 . C35 . 132.2(11) yes
N32 . N31 . C35 . 106.6(12) yes
N31 . N32 . B1 . 119.6(11) yes
N31 . N32 . C33 . 107.7(13) yes
B1 . N32 . C33 . 132.7(13) yes
N32 . B1 . N12 . 110.0(11) yes
N32 . B1 . N22 . 110.6(12) yes
N12 . B1 . N22 . 108.7(11) yes
N32 . B1 . H7 . 100.426 no
N12 . B1 . H7 . 118.484 no
N22 . B1 . H7 . 108.418 no
B1 . N12 . N11 . 119.0(10) yes
B1 . N12 . C13 . 130.7(11) yes
N11 . N12 . C13 . 110.2(11) yes
Mo1 . N11 . N12 . 117.0(8) yes
Mo1 . N11 . C15 . 137.3(9) yes
N12 . N11 . C15 . 105.7(10) yes
N11 . C15 . C14 . 111.6(12) yes
N11 . C15 . C16 . 122.0(12) yes
C14 . C15 . C16 . 126.3(13) yes
C15 . C14 . C13 . 103.7(12) yes
C15 . C14 . H151 . 128.524 no
C13 . C14 . H151 . 127.743 no
C14 . C13 . N12 . 108.7(12) yes
C14 . C13 . C17 . 128.0(13) yes
N12 . C13 . C17 . 123.3(14) yes
C13 . C17 . H171 . 109.195 no
C13 . C17 . H172 . 109.669 no
H171 . C17 . H172 . 109.475 no
C13 . C17 . H173 . 109.605 no
H171 . C17 . H173 . 109.786 no
H172 . C17 . H173 . 109.098 no
C15 . C16 . H181 . 110.224 no
C15 . C16 . H182 . 108.600 no
H181 . C16 . H182 . 109.436 no
C15 . C16 . H183 . 109.228 no
H181 . C16 . H183 . 109.955 no
H182 . C16 . H183 . 109.373 no
B1 . N22 . N21 . 118.9(11) yes
B1 . N22 . C23 . 130.9(12) yes
N21 . N22 . C23 . 109.3(12) yes
N22 . N21 . Mo1 . 120.3(8) yes
N22 . N21 . C25 . 105.8(11) yes
Mo1 . N21 . C25 . 133.5(10) yes
N21 . C25 . C24 . 109.9(14) yes
N21 . C25 . C26 . 123.3(14) yes
C24 . C25 . C26 . 126.8(15) yes
C25 . C24 . C23 . 105.8(13) yes
C25 . C24 . H221 . 125.990 no
C23 . C24 . H221 . 128.228 no
C24 . C23 . N22 . 109.2(13) yes
C24 . C23 . C27 . 127.4(14) yes
N22 . C23 . C27 . 123.4(14) yes
C23 . C27 . H241 . 109.120 no
C23 . C27 . H242 . 108.589 no
H241 . C27 . H242 . 109.903 no
C23 . C27 . H243 . 110.354 no
H241 . C27 . H243 . 109.211 no
H242 . C27 . H243 . 109.651 no
C25 . C26 . H251 . 109.382 no
C25 . C26 . H252 . 109.795 no
H251 . C26 . H252 . 109.498 no
C25 . C26 . H253 . 109.116 no
H251 . C26 . H253 . 108.903 no
H252 . C26 . H253 . 110.128 no
N32 . C33 . C34 . 112.6(15) yes
N32 . C33 . C37 . 122.1(17) yes
C34 . C33 . C37 . 125.3(16) yes
C33 . C34 . C35 . 102.3(14) yes
C33 . C34 . H271 . 127.858 no
C35 . C34 . H271 . 129.802 no
C34 . C35 . N31 . 110.7(15) yes
C34 . C35 . C36 . 132.3(16) yes
N31 . C35 . C36 . 117.0(16) yes
C35 . C36 . H291 . 108.769 no
C35 . C36 . H292 . 111.141 no
H291 . C36 . H292 . 109.340 no
C35 . C36 . H293 . 108.313 no
H291 . C36 . H293 . 109.087 no
H292 . C36 . H293 . 110.150 no
C33 . C37 . H301 . 110.395 no
C33 . C37 . H302 . 109.655 no
H301 . C37 . H302 . 109.232 no
C33 . C37 . H303 . 107.860 no
H301 . C37 . H303 . 109.865 no
H302 . C37 . H303 . 109.818 no
Mo1 . O2 . P1 . 134.1(5) yes
O2 . P1 . C43 . 108.9(7) yes
O2 . P1 . C41 . 115.2(7) yes
C43 . P1 . C41 . 106.9(10) yes
O2 . P1 . C42 . 112.5(8) yes
C43 . P1 . C42 . 105.9(11) yes
C41 . P1 . C42 . 106.8(9) yes
P1 . C43 . H331 . 109.019 no
P1 . C43 . H332 . 108.353 no
H331 . C43 . H332 . 109.773 no
P1 . C43 . H333 . 110.087 no
H331 . C43 . H333 . 109.645 no
H332 . C43 . H333 . 109.941 no
P1 . C41 . H341 . 109.704 no
P1 . C41 . H342 . 108.267 no
H341 . C41 . H342 . 109.293 no
P1 . C41 . H343 . 110.294 no
H341 . C41 . H343 . 109.366 no
H342 . C41 . H343 . 109.897 no
P1 . C42 . H351 . 110.524 no
P1 . C42 . H352 . 108.066 no
H351 . C42 . H352 . 109.532 no
P1 . C42 . H353 . 109.194 no
H351 . C42 . H353 . 109.729 no
H352 . C42 . H353 . 109.771 no
C2 . H11 . H16 2_656 61.924 no
C1 . H16 . H11 2_656 116.700 no
C1 . H16 . C2 2_656 147.381 no
H11 2_656 H16 . C2 2_656 86.313 no

loop_
_geom_bond_atom_site_label_1
_geom_bond_site_symmetry_1
_geom_bond_atom_site_label_2
_geom_bond_site_symmetry_2
_geom_bond_distance
_geom_bond_publ_flag
C1 . C1 2_656 1.69(15) yes
C1 . C2 2_656 1.83(11) yes
C1 . C2 . 1.384(16) yes
C1 . C6 . 1.384(16) yes
C1 . H16 . 1.011 no
C2 . H16 2_656 0.899 no
C2 . C3 . 1.396(16) yes
C2 . H11 . 1.017 no
C3 . C4 . 1.389(16) yes
C3 . H12 . 1.013 no
C4 . C5 . 1.379(16) yes
C4 . H13 . 1.004 no
C5 . C6 . 1.401(16) yes
C5 . H14 . 0.998 no
C6 . H15 . 1.000 no
Mo1 . O1 . 1.723(10) yes
Mo1 . N31 . 2.125(12) yes
Mo1 . N11 . 2.385(10) yes
Mo1 . N21 . 2.155(12) yes
Mo1 . O2 . 2.158(9) yes
Mo1 . Cl1 . 2.420(4) yes
N31 . N32 . 1.405(15) yes
N31 . C35 . 1.329(18) yes
N32 . B1 . 1.54(2) yes
N32 . C33 . 1.302(18) yes
B1 . N12 . 1.534(19) yes
B1 . N22 . 1.554(19) yes
B1 . H7 . 1.146 no
N12 . N11 . 1.374(13) yes
N12 . C13 . 1.320(16) yes
N11 . C15 . 1.325(16) yes
C15 . C14 . 1.386(18) yes
C15 . C16 . 1.536(19) yes
C14 . C13 . 1.40(2) yes
C14 . H151 . 0.998 no
C13 . C17 . 1.497(18) yes
C17 . H171 . 0.996 no
C17 . H172 . 1.004 no
C17 . H173 . 1.000 no
C16 . H181 . 0.997 no
C16 . H182 . 1.004 no
C16 . H183 . 0.997 no
N22 . N21 . 1.392(15) yes
N22 . C23 . 1.336(17) yes
N21 . C25 . 1.352(17) yes
C25 . C24 . 1.39(2) yes
C25 . C26 . 1.49(2) yes
C24 . C23 . 1.37(2) yes
C24 . H221 . 0.997 no
C23 . C27 . 1.51(2) yes
C27 . H241 . 1.000 no
C27 . H242 . 0.995 no
C27 . H243 . 1.003 no
C26 . H251 . 1.007 no
C26 . H252 . 0.992 no
C26 . H253 . 1.000 no
C33 . C34 . 1.38(2) yes
C33 . C37 . 1.52(2) yes
C34 . C35 . 1.42(2) yes
C34 . H271 . 1.000 no
C35 . C36 . 1.50(2) yes
C36 . H291 . 1.007 no
C36 . H292 . 0.994 no
C36 . H293 . 0.997 no
C37 . H301 . 1.001 no
C37 . H302 . 1.002 no
C37 . H303 . 0.994 no
O2 . P1 . 1.503(9) yes
P1 . C43 . 1.74(2) yes
P1 . C41 . 1.784(16) yes
P1 . C42 . 1.76(2) yes
C43 . H331 . 1.000 no
C43 . H332 . 0.996 no
C43 . H333 . 0.998 no
C41 . H341 . 1.004 no
C41 . H342 . 0.998 no
C41 . H343 . 0.997 no
C42 . H351 . 1.000 no
C42 . H352 . 0.999 no
C42 . H353 . 0.997 no
H11 . H16 2_656 0.536 no

loop_
_oxford_twin_element_scale_factors
0.759(5)
0.241(5)
